data_4113727
loop_
_publ_author_name
'Philip R. A. Webber'
'Paul D. Beer'
'George Z. Chen'
'Vitor Felix'
'Michael G. B. Drew'

_publ_section_title
;
 Bis(calix[4]diquinone) Receptors: Cesium- and Rubidium-Selective
 Redox-Active Ionophores
;
_journal_name_full 'Journal of the American Chemical Society'
_journal_page_first 5774
_journal_page_last 5785
_journal_paper_doi 10.1021/ja029740t
_journal_volume 125
_journal_year 2003
_chemical_formula_sum 'C97 H126 Cl9 O9.5'
_chemical_formula_weight 1763.03
_chemical_name_systematic
;
 ?
;
_space_group_IT_number 14
_symmetry_cell_setting monoclinic
_symmetry_space_group_name_Hall '-P 2ybc'
_symmetry_space_group_name_H-M 'P 1 21/c 1'
_atom_sites_solution_hydrogens geom
_atom_sites_solution_primary direct
_atom_sites_solution_secondary difmap
_audit_creation_method SHELXL-97
_cell_angle_alpha 90.00
_cell_angle_beta 90.330(10)
_cell_angle_gamma 90.00
_cell_formula_units_Z 4
_cell_length_a 16.02(2)
_cell_length_b 37.29(5)
_cell_length_c 18.85(3)
_cell_measurement_reflns_used 12916
_cell_measurement_temperature 293(2)
_cell_measurement_theta_max 22.35
_cell_measurement_theta_min 1.2
_cell_volume 11261(3)
_computing_cell_refinement XDS
_computing_data_collection 'XDS (Kabsch, 1991)'
_computing_data_reduction XDS
_computing_molecular_graphics PLATON(Spek,1994)
_computing_structure_refinement 'SHELXL-93 (Sheldrick, 1993)'
_computing_structure_solution 'SHELXS-86 (Sheldrick, 1990)'
_diffrn_ambient_temperature 293(2)
_diffrn_measurement_device 'Marresearch Image Plate'
_diffrn_measurement_method '95 frames at 2^o intervals, counting time 2 min.'
_diffrn_radiation_monochromator graphite
_diffrn_radiation_source 'fine-focus sealed tube'
_diffrn_radiation_type MoK\a
_diffrn_radiation_wavelength 0.71073
_diffrn_reflns_av_R_equivalents 0.0276
_diffrn_reflns_av_sigmaI/netI 0.0639
_diffrn_reflns_limit_h_max 17
_diffrn_reflns_limit_h_min -16
_diffrn_reflns_limit_k_max 39
_diffrn_reflns_limit_k_min -39
_diffrn_reflns_limit_l_max 18
_diffrn_reflns_limit_l_min -18
_diffrn_reflns_number 42788
_diffrn_reflns_theta_max 22.35
_diffrn_reflns_theta_min 1.21
_diffrn_standards_decay_% 0.0
_diffrn_standards_interval_count n/a
_diffrn_standards_interval_time n/a
_diffrn_standards_number n/a
_exptl_absorpt_coefficient_mu 0.270
_exptl_absorpt_correction_type none
_exptl_crystal_density_diffrn 1.040
_exptl_crystal_F_000 3748
_exptl_crystal_size_max 0.30
_exptl_crystal_size_mid 0.25
_exptl_crystal_size_min 0.25
_refine_diff_density_max 0.836
_refine_diff_density_min -0.303
_refine_diff_density_rms 0.071
_refine_ls_extinction_method none
_refine_ls_goodness_of_fit_ref 1.162
_refine_ls_hydrogen_treatment mixed
_refine_ls_matrix_type full
_refine_ls_number_parameters 928
_refine_ls_number_reflns 12916
_refine_ls_number_restraints 43
_refine_ls_restrained_S_all 1.171
_refine_ls_R_factor_all 0.1301
_refine_ls_R_factor_gt 0.0984
_refine_ls_shift/su_max 0.106
_refine_ls_shift/su_mean 0.003
_refine_ls_structure_factor_coef Fsqd
_refine_ls_weighting_details 'w=1/[\s^2^(Fo^2^)+(0.2000P)^2^+0.0000P] where P=(Fo^2^+2Fc^2^)/3'
_refine_ls_weighting_scheme calc
_refine_ls_wR_factor_gt 0.3008
_refine_ls_wR_factor_ref 0.3167
_reflns_number_gt 8820
_reflns_number_total 12916
_reflns_threshold_expression >2sigma(I)
_cod_data_source_file ja029740tsi20021223_083431_1.cif
_cod_data_source_block 1
_cod_depositor_comments
;
The following automatic conversions were performed:

'_refine_ls_weighting_scheme' value 'calc
w=1/[\s^2^(Fo^2^)+(0.2000P)^2^+0.0000P] where P=(Fo^2^+2Fc^2^)/3' was
changed to 'calc'. New tag '_refine_ls_weighting_details' was
created. The value of the new tag was set to
'w=1/[\s^2^(Fo^2^)+(0.2000P)^2^+0.0000P] where P=(Fo^2^+2Fc^2^)/3'.

Automatic conversion script
Id: cif_fix_values 3143 2015-03-26 13:38:13Z robertas 
;
_cod_original_cell_volume 11260(27)
_cod_original_formula_sum 'C97 H126 Cl9 O9.50'
_cod_database_code 4113727

loop_
_symmetry_equiv_pos_as_xyz
'x, y, z'
'-x, y+1/2, -z+1/2'
'-x, -y, -z'
'x, -y-1/2, z-1/2'

loop_
_atom_site_label
_atom_site_type_symbol
_atom_site_fract_x
_atom_site_fract_y
_atom_site_fract_z
_atom_site_U_iso_or_equiv
_atom_site_adp_type
_atom_site_occupancy
_atom_site_calc_flag
_atom_site_refinement_flags
C11 C 1.0131(3) 0.21337(13) 0.9496(2) 0.0430(13) Uani 1 d .
C12 C 1.0575(4) 0.24315(16) 0.9240(3) 0.0628(16) Uani 1 d .
H12 H 1.1115 0.2475 0.9401 0.075 Uiso 1 calc R
C13 C 1.0203(4) 0.26648(14) 0.8740(3) 0.0578(15) Uani 1 d D
C14 C 0.9403(4) 0.26057(14) 0.8546(3) 0.0523(14) Uani 1 d .
H14 H 0.9146 0.2767 0.8237 0.063 Uiso 1 calc R
C15 C 0.8944(3) 0.23125(12) 0.8791(2) 0.0358(12) Uani 1 d .
C16 C 0.9336(3) 0.20798(12) 0.9277(2) 0.0398(12) Uani 1 d .
C17 C 0.8045(3) 0.22500(13) 0.8512(2) 0.0461(13) Uani 1 d .
H17A H 0.7722 0.2128 0.8873 0.055 Uiso 1 calc R
H17B H 0.7782 0.2480 0.8418 0.055 Uiso 1 calc R
C21 C 0.8041(3) 0.20285(13) 0.7843(2) 0.0398(12) Uani 1 d .
C22 C 0.8152(3) 0.21871(15) 0.7213(3) 0.0555(14) Uani 1 d .
H22 H 0.8158 0.2436 0.7198 0.067 Uiso 1 calc R
C23 C 0.8260(3) 0.19968(15) 0.6563(2) 0.0544(15) Uani 1 d D
C24 C 0.8236(3) 0.16345(13) 0.6598(2) 0.0458(13) Uani 1 d .
H24 H 0.8320 0.1504 0.6185 0.055 Uiso 1 calc R
C25 C 0.8085(3) 0.14411(12) 0.7252(2) 0.0391(12) Uani 1 d .
C26 C 0.7977(3) 0.16517(12) 0.7854(2) 0.0339(11) Uani 1 d .
C27 C 0.8140(3) 0.10389(13) 0.7270(3) 0.0459(13) Uani 1 d .
H27A H 0.7908 0.0942 0.6834 0.055 Uiso 1 calc R
H27B H 0.7812 0.0949 0.7662 0.055 Uiso 1 calc R
C31 C 0.9055(3) 0.09112(12) 0.7355(2) 0.0386(12) Uani 1 d .
C32 C 0.9537(4) 0.08747(13) 0.6757(3) 0.0481(14) Uani 1 d .
H32 H 0.9296 0.0919 0.6316 0.058 Uiso 1 calc R
C33 C 1.0382(4) 0.07728(14) 0.6793(3) 0.0551(15) Uani 1 d .
C34 C 1.0685(4) 0.07020(14) 0.7478(3) 0.0553(15) Uani 1 d .
H34 H 1.1238 0.0629 0.7524 0.066 Uiso 1 calc R
C35 C 1.0215(3) 0.07340(12) 0.8094(2) 0.0427(13) Uani 1 d .
C36 C 0.9382(3) 0.08409(11) 0.8010(2) 0.0362(12) Uani 1 d .
C37 C 1.0604(4) 0.06597(14) 0.8799(3) 0.0579(15) Uani 1 d .
H37A H 1.1006 0.0466 0.8753 0.070 Uiso 1 calc R
H37B H 1.0177 0.0583 0.9128 0.070 Uiso 1 calc R
C41 C 1.1048(3) 0.09958(13) 0.9096(3) 0.0465(13) Uani 1 d .
C42 C 1.1850(4) 0.10748(16) 0.8850(3) 0.0612(16) Uani 1 d .
H42 H 1.2113 0.0909 0.8558 0.073 Uiso 1 calc R
C43 C 1.2279(3) 0.13915(15) 0.9022(3) 0.0500(14) Uani 1 d .
C44 C 1.1845(4) 0.16381(16) 0.9390(3) 0.0565(15) Uani 1 d .
H44 H 1.2098 0.1859 0.9474 0.068 Uiso 1 calc R
C45 C 1.1028(4) 0.15845(14) 0.9658(2) 0.0494(14) Uani 1 d .
C46 C 1.0665(3) 0.12422(13) 0.9495(2) 0.0403(12) Uani 1 d .
C47 C 1.0553(4) 0.18731(14) 1.0043(3) 0.0528(14) Uani 1 d .
H47A H 1.0932 0.2007 1.0347 0.063 Uiso 1 calc R
H47B H 1.0129 0.1765 1.0339 0.063 Uiso 1 calc R
C61 C 0.49229(18) 0.14992(6) 1.09823(15) 0.0410(12) Uani 1 d G
C62 C 0.4135(2) 0.15043(6) 1.12878(16) 0.0439(13) Uani 1 d G
H62 H 0.3922 0.1717 1.1469 0.053 Uiso 1 calc R
C63 C 0.36666(15) 0.11911(8) 1.13231(17) 0.0517(14) Uani 1 d GD
C64 C 0.39857(18) 0.08729(7) 1.10528(16) 0.0432(13) Uani 1 d G
H64 H 0.3672 0.0663 1.1076 0.052 Uiso 1 calc R
C65 C 0.47734(19) 0.08678(6) 1.07473(16) 0.0415(12) Uani 1 d G
C66 C 0.52420(15) 0.11810(8) 1.07120(16) 0.0377(12) Uani 1 d G
C67 C 0.5141(3) 0.05114(13) 1.0489(2) 0.0463(13) Uani 1 d .
H67A H 0.4699 0.0364 1.0288 0.056 Uiso 1 calc R
H67B H 0.5546 0.0558 1.0119 0.056 Uiso 1 calc R
C51 C 0.5564(4) 0.03092(13) 1.1100(2) 0.0480(14) Uani 1 d .
C52 C 0.5055(4) 0.00798(15) 1.1535(3) 0.0643(16) Uani 1 d .
H52 H 0.4492 0.0050 1.1425 0.077 Uiso 1 calc R
C53 C 0.5402(4) -0.01003(13) 1.2128(3) 0.0514(14) Uani 1 d .
C54 C 0.6253(4) -0.00359(12) 1.2261(2) 0.0454(13) Uani 1 d .
H54 H 0.6502 -0.0149 1.2648 0.054 Uiso 1 calc R
C55 C 0.6736(3) 0.01844(12) 1.1850(2) 0.0418(13) Uani 1 d .
C56 C 0.6370(3) 0.03606(12) 1.1283(2) 0.0348(12) Uani 1 d .
C57 C 0.7635(3) 0.02594(14) 1.2067(3) 0.0512(14) Uani 1 d .
H57A H 0.7880 0.0041 1.2256 0.061 Uiso 1 calc R
H57B H 0.7950 0.0327 1.1649 0.061 Uiso 1 calc R
C81 C 0.7715(3) 0.05538(12) 1.2615(2) 0.0401(12) Uani 1 d .
C82 C 0.7561(3) 0.04835(13) 1.3327(2) 0.0425(12) Uani 1 d .
H82 H 0.7468 0.0247 1.3460 0.051 Uiso 1 calc R
C83 C 0.7537(3) 0.07405(14) 1.3843(2) 0.0506(14) Uani 1 d D
C84 C 0.7674(3) 0.10885(14) 1.3633(3) 0.0522(14) Uani 1 d .
H84 H 0.7661 0.1269 1.3973 0.063 Uiso 1 calc R
C85 C 0.7833(3) 0.11841(13) 1.2921(3) 0.0455(13) Uani 1 d .
C86 C 0.7884(3) 0.09147(13) 1.2435(3) 0.0436(13) Uani 1 d .
C87 C 0.7883(4) 0.15700(15) 1.2738(3) 0.0637(16) Uani 1 d .
H87A H 0.8244 0.1598 1.2330 0.076 Uiso 1 calc R
H87B H 0.8140 0.1697 1.3132 0.076 Uiso 1 calc R
C71 C 0.7033(4) 0.17439(14) 1.2570(3) 0.0513(14) Uani 1 d .
C72 C 0.6574(4) 0.18876(15) 1.3112(3) 0.0605(16) Uani 1 d .
H72 H 0.6814 0.1892 1.3563 0.073 Uiso 1 calc R
C73 C 0.5771(4) 0.20279(15) 1.3033(3) 0.0610(16) Uani 1 d .
C74 C 0.5472(4) 0.20081(14) 1.2348(3) 0.0572(15) Uani 1 d .
H74 H 0.4940 0.2100 1.2266 0.069 Uiso 1 calc R
C75 C 0.5872(4) 0.18695(13) 1.1784(3) 0.0506(14) Uani 1 d .
C76 C 0.6715(3) 0.17361(12) 1.1900(3) 0.0422(13) Uani 1 d .
C77 C 0.5450(4) 0.18385(14) 1.1056(3) 0.0568(15) Uani 1 d .
H77A H 0.5096 0.2046 1.0980 0.068 Uiso 1 calc R
H77B H 0.5875 0.1839 1.0692 0.068 Uiso 1 calc R
O150 O 0.8866(2) 0.17958(9) 0.95399(17) 0.0479(9) Uani 1 d .
H15A H 0.9165 0.1619 0.9587 0.057 Uiso 1 calc R
O250 O 0.78437(19) 0.14752(7) 0.85037(14) 0.0343(8) Uani 1 d .
O350 O 0.8895(2) 0.08699(10) 0.86114(16) 0.0520(9) Uani 1 d .
H35A H 0.8400 0.0874 0.8497 0.062 Uiso 1 calc R
O450 O 0.9860(2) 0.11785(9) 0.97760(17) 0.0542(10) Uani 1 d .
O650 O 0.6021(2) 0.11739(9) 1.03892(16) 0.0488(9) Uani 1 d .
O550 O 0.6873(2) 0.05893(9) 1.08851(17) 0.0541(10) Uani 1 d .
H55A H 0.6860 0.0528 1.0468 0.065 Uiso 1 calc R
O850 O 0.8064(2) 0.09990(9) 1.17309(16) 0.0449(9) Uani 1 d .
O750 O 0.7120(2) 0.16043(10) 1.1343(2) 0.0609(10) Uani 1 d .
H75A H 0.6800 0.1480 1.1106 0.073 Uiso 1 calc R
C251 C 0.6953(3) 0.14413(13) 0.8693(2) 0.0389(12) Uani 1 d .
H25A H 0.6678 0.1672 0.8652 0.047 Uiso 1 calc R
H25B H 0.6677 0.1274 0.8375 0.047 Uiso 1 calc R
C252 C 0.6908(3) 0.13105(13) 0.9431(2) 0.0419(12) Uani 1 d .
H25C H 0.7199 0.1477 0.9741 0.050 Uiso 1 calc R
H25D H 0.7186 0.1080 0.9465 0.050 Uiso 1 calc R
C253 C 0.6035(3) 0.12728(14) 0.9667(2) 0.0481(13) Uani 1 d .
H25E H 0.5742 0.1498 0.9603 0.058 Uiso 1 calc R
H25F H 0.5754 0.1091 0.9385 0.058 Uiso 1 calc R
C451 C 0.9859(3) 0.10427(15) 1.0473(3) 0.0513(14) Uani 1 d .
H45A H 1.0238 0.1180 1.0771 0.062 Uiso 1 calc R
H45B H 1.0038 0.0794 1.0476 0.062 Uiso 1 calc R
C452 C 0.8959(3) 0.10741(15) 1.0749(3) 0.0544(14) Uani 1 d .
H45C H 0.8595 0.0921 1.0469 0.065 Uiso 1 calc R
H45D H 0.8767 0.1319 1.0696 0.065 Uiso 1 calc R
C453 C 0.8911(4) 0.09639(15) 1.1536(3) 0.0566(15) Uani 1 d .
H45E H 0.9096 0.0718 1.1597 0.068 Uiso 1 calc R
H45F H 0.9260 0.1119 1.1825 0.068 Uiso 1 calc R
C100 C 1.0682(5) 0.3001(2) 0.8496(4) 0.093(2) Uani 1 d D
C103 C 1.1634(6) 0.2924(3) 0.8561(6) 0.170(4) Uiso 1 d D
H10A H 1.1822 0.2804 0.8141 0.204 Uiso 1 calc R
H10B H 1.1737 0.2775 0.8967 0.204 Uiso 1 calc R
H10C H 1.1931 0.3146 0.8614 0.204 Uiso 1 calc R
C101 C 1.0362(9) 0.3327(3) 0.8906(7) 0.207(6) Uiso 1 d D
H10D H 1.0736 0.3379 0.9292 0.249 Uiso 1 calc R
H10E H 0.9816 0.3277 0.9088 0.249 Uiso 1 calc R
H10F H 1.0333 0.3530 0.8594 0.249 Uiso 1 calc R
C102 C 1.0461(8) 0.3098(3) 0.7724(5) 0.176(5) Uiso 1 d D
H10G H 1.0487 0.3354 0.7665 0.212 Uiso 1 calc R
H10H H 0.9906 0.3016 0.7616 0.212 Uiso 1 calc R
H10I H 1.0850 0.2986 0.7410 0.212 Uiso 1 calc R
C200 C 0.8446(4) 0.21872(17) 0.5862(3) 0.0764(19) Uani 1 d D
C203 C 0.9427(7) 0.2176(4) 0.5760(8) 0.237(7) Uiso 1 d D
H20A H 0.9552 0.2160 0.5264 0.284 Uiso 1 calc R
H20B H 0.9653 0.1971 0.6002 0.284 Uiso 1 calc R
H20C H 0.9670 0.2391 0.5952 0.284 Uiso 1 calc R
C201 C 0.8147(9) 0.2578(3) 0.5876(7) 0.219(6) Uiso 1 d D
H20D H 0.8494 0.2714 0.6194 0.263 Uiso 1 calc R
H20E H 0.7579 0.2586 0.6035 0.263 Uiso 1 calc R
H20F H 0.8181 0.2677 0.5407 0.263 Uiso 1 calc R
C202 C 0.8090(8) 0.1985(3) 0.5217(5) 0.182(5) Uiso 1 d D
H20G H 0.7522 0.1919 0.5307 0.219 Uiso 1 calc R
H20H H 0.8416 0.1773 0.5135 0.219 Uiso 1 calc R
H20I H 0.8113 0.2137 0.4806 0.219 Uiso 1 calc R
C300 C 1.0932(5) 0.07479(19) 0.6118(3) 0.0801(19) Uani 1 d .
C303 C 1.1768(9) 0.0631(4) 0.6296(7) 0.182(5) Uiso 1 d .
H30A H 1.2015 0.0798 0.6624 0.218 Uiso 1 calc R
H30B H 1.2099 0.0621 0.5874 0.218 Uiso 1 calc R
H30C H 1.1746 0.0398 0.6509 0.218 Uiso 1 calc R
C301 C 1.0797(9) 0.1039(4) 0.5627(7) 0.194(5) Uiso 1 d .
H30D H 1.0212 0.1058 0.5521 0.233 Uiso 1 calc R
H30E H 1.1098 0.0993 0.5197 0.233 Uiso 1 calc R
H30F H 1.0992 0.1258 0.5834 0.233 Uiso 1 calc R
C302 C 1.0669(9) 0.0423(4) 0.5763(8) 0.207(6) Uiso 1 d .
H30G H 1.0909 0.0219 0.6000 0.248 Uiso 1 calc R
H30H H 1.0853 0.0428 0.5279 0.248 Uiso 1 calc R
H30I H 1.0071 0.0406 0.5773 0.248 Uiso 1 calc R
C400 C 1.3117(5) 0.1451(2) 0.8717(4) 0.095(2) Uani 1 d .
C403 C 1.3516(12) 0.1783(5) 0.9018(10) 0.263(8) Uiso 1 d .
H40A H 1.3144 0.1982 0.8960 0.316 Uiso 1 calc R
H40B H 1.4028 0.1830 0.8773 0.316 Uiso 1 calc R
H40C H 1.3632 0.1747 0.9513 0.316 Uiso 1 calc R
C402 C 1.3697(9) 0.1149(4) 0.8895(7) 0.196(5) Uiso 1 d .
H40D H 1.3608 0.1075 0.9376 0.236 Uiso 1 calc R
H40E H 1.4264 0.1228 0.8841 0.236 Uiso 1 calc R
H40F H 1.3591 0.0951 0.8581 0.236 Uiso 1 calc R
C401 C 1.3241(11) 0.1475(5) 0.7936(9) 0.238(7) Uiso 1 d .
H40G H 1.3287 0.1238 0.7742 0.285 Uiso 1 calc R
H40H H 1.3743 0.1607 0.7840 0.285 Uiso 1 calc R
H40I H 1.2774 0.1595 0.7723 0.285 Uiso 1 calc R
C600 C 0.2775(4) 0.12023(15) 1.1662(3) 0.0626(16) Uani 1 d D
C603 C 0.2228(8) 0.0900(3) 1.1395(7) 0.215(6) Uiso 1 d D
H60A H 0.1664 0.0938 1.1548 0.258 Uiso 1 calc R
H60B H 0.2429 0.0676 1.1582 0.258 Uiso 1 calc R
H60C H 0.2244 0.0893 1.0886 0.258 Uiso 1 calc R
C602 C 0.2847(7) 0.1292(3) 1.2440(5) 0.175(4) Uiso 1 d D
H60D H 0.3018 0.1083 1.2699 0.210 Uiso 1 calc R
H60E H 0.2315 0.1373 1.2611 0.210 Uiso 1 calc R
H60F H 0.3253 0.1479 1.2505 0.210 Uiso 1 calc R
C601 C 0.2336(8) 0.1552(3) 1.1335(7) 0.200(5) Uiso 1 d D
H60G H 0.2421 0.1557 1.0831 0.240 Uiso 1 calc R
H60H H 0.2577 0.1763 1.1544 0.240 Uiso 1 calc R
H60I H 0.1749 0.1545 1.1432 0.240 Uiso 1 calc R
C500 C 0.4846(4) -0.03345(17) 1.2571(3) 0.0762(18) Uani 1 d .
C501 C 0.5311(7) -0.0515(3) 1.3142(5) 0.144(3) Uiso 1 d .
H50A H 0.5781 -0.0371 1.3280 0.172 Uiso 1 calc R
H50B H 0.5504 -0.0744 1.2977 0.172 Uiso 1 calc R
H50C H 0.4952 -0.0549 1.3543 0.172 Uiso 1 calc R
C502 C 0.4123(8) -0.0087(4) 1.2837(7) 0.186(5) Uiso 1 d .
H50D H 0.4058 -0.0116 1.3340 0.224 Uiso 1 calc R
H50E H 0.3612 -0.0152 1.2600 0.224 Uiso 1 calc R
H50F H 0.4255 0.0159 1.2734 0.224 Uiso 1 calc R
C503 C 0.4415(6) -0.0626(2) 1.2150(5) 0.116(3) Uiso 1 d .
H50G H 0.3899 -0.0535 1.1960 0.139 Uiso 1 calc R
H50H H 0.4303 -0.0826 1.2454 0.139 Uiso 1 calc R
H50I H 0.4769 -0.0701 1.1769 0.139 Uiso 1 calc R
C800 C 0.7354(4) 0.06477(15) 1.4624(3) 0.0683(17) Uani 1 d D
C803 C 0.6815(9) 0.0308(3) 1.4669(7) 0.226(6) Uiso 1 d D
H80A H 0.6438 0.0329 1.5061 0.271 Uiso 1 calc R
H80B H 0.7169 0.0103 1.4737 0.271 Uiso 1 calc R
H80C H 0.6502 0.0281 1.4237 0.271 Uiso 1 calc R
C801 C 0.6959(7) 0.0951(3) 1.5031(5) 0.155(4) Uiso 1 d D
H80D H 0.6475 0.1036 1.4779 0.186 Uiso 1 calc R
H80E H 0.7353 0.1144 1.5082 0.186 Uiso 1 calc R
H80F H 0.6796 0.0868 1.5492 0.186 Uiso 1 calc R
C802 C 0.8190(8) 0.0546(5) 1.5021(8) 0.286(9) Uiso 1 d D
H80G H 0.8081 0.0515 1.5518 0.344 Uiso 1 calc R
H80H H 0.8592 0.0733 1.4957 0.344 Uiso 1 calc R
H80I H 0.8405 0.0326 1.4830 0.344 Uiso 1 calc R
C700 C 0.5299(5) 0.21600(19) 1.3673(4) 0.087(2) Uani 1 d .
C701 C 0.5304(9) 0.1856(4) 1.4308(7) 0.194(5) Uiso 1 d .
H70A H 0.4879 0.1681 1.4214 0.233 Uiso 1 calc R
H70B H 0.5197 0.1970 1.4755 0.233 Uiso 1 calc R
H70C H 0.5840 0.1741 1.4325 0.233 Uiso 1 calc R
C702 C 0.4375(7) 0.2204(3) 1.3482(5) 0.138(3) Uiso 1 d .
H70D H 0.4243 0.2454 1.3445 0.165 Uiso 1 calc R
H70E H 0.4040 0.2096 1.3845 0.165 Uiso 1 calc R
H70F H 0.4263 0.2088 1.3037 0.165 Uiso 1 calc R
C703 C 0.5699(7) 0.2489(3) 1.3965(5) 0.150(4) Uiso 1 d .
H70G H 0.6233 0.2429 1.4166 0.180 Uiso 1 calc R
H70H H 0.5349 0.2590 1.4326 0.180 Uiso 1 calc R
H70I H 0.5772 0.2661 1.3591 0.180 Uiso 1 calc R
C9 C 0.2218(4) -0.00752(16) 1.0148(3) 0.0706(18) Uani 1 d .
H9 H 0.2393 -0.0270 0.9832 0.085 Uiso 1 calc R
Cl91 Cl 0.26012(15) 0.03107(6) 0.98001(11) 0.1154(8) Uani 1 d .
Cl92 Cl 0.26108(17) -0.01744(7) 1.09769(13) 0.1316(9) Uani 1 d .
Cl93 Cl 0.11086(17) -0.00758(7) 1.01460(14) 0.1349(9) Uani 1 d .
C8 C 0.5969(6) 0.1802(2) 0.6711(4) 0.035(2) Uiso 0.50 d P
H8 H 0.6534 0.1830 0.6905 0.042 Uiso 0.50 calc PR
Cl81 Cl 0.6006(3) 0.14607(14) 0.6139(3) 0.1293(16) Uiso 0.50 d P
Cl82 Cl 0.5714(4) 0.21954(16) 0.6337(3) 0.1451(18) Uiso 0.50 d P
Cl83 Cl 0.5325(3) 0.16871(12) 0.7426(2) 0.1126(13) Uiso 0.50 d P
C7 C 0.9436(8) -0.0105(3) 0.7144(6) 0.064(3) Uiso 0.50 d P
H7 H 0.9713 0.0128 0.7095 0.076 Uiso 0.50 calc PR
Cl71 Cl 0.9423(3) -0.02137(13) 0.8031(2) 0.1200(14) Uiso 0.50 d P
Cl72 Cl 0.8358(5) -0.00456(19) 0.6941(4) 0.181(2) Uiso 0.50 d P
Cl73 Cl 1.0080(5) -0.0429(2) 0.6773(4) 0.184(3) Uiso 0.50 d P
C6 C 0.6270(8) -0.0914(3) 0.5579(6) 0.060(3) Uiso 0.50 d P
H6 H 0.5871 -0.0948 0.5965 0.072 Uiso 0.50 calc PR
Cl61 Cl 0.5794(5) -0.1054(2) 0.4765(4) 0.204(3) Uiso 0.50 d P
Cl62 Cl 0.6976(5) -0.1286(2) 0.5565(4) 0.181(2) Uiso 0.50 d P
Cl63 Cl 0.7052(5) -0.0627(2) 0.5862(4) 0.182(2) Uiso 0.50 d P
C5 C 0.7554(9) -0.2161(4) 1.3541(8) 0.108(5) Uiso 0.50 d PD
H5 H 0.7842 -0.2032 1.3161 0.130 Uiso 0.50 calc PR
Cl51 Cl 0.8302(8) -0.2349(3) 1.4067(6) 0.285(5) Uiso 0.50 d PD
Cl52 Cl 0.6991(5) -0.1844(2) 1.4027(4) 0.201(3) Uiso 0.50 d PD
Cl53 Cl 0.6781(4) -0.24274(19) 1.3139(3) 0.169(2) Uiso 0.50 d PD
O991 O 1.0527(8) 0.1744(3) 0.7535(6) 0.116(3) Uiso 0.50 d P
O992 O 0.5418(6) 0.0940(2) 1.2746(5) 0.091(3) Uiso 0.50 d P
O993 O 0.6992(9) -0.2555(4) 1.4613(7) 0.159(5) Uiso 0.50 d P

loop_
_atom_site_aniso_label
_atom_site_aniso_U_11
_atom_site_aniso_U_22
_atom_site_aniso_U_33
_atom_site_aniso_U_23
_atom_site_aniso_U_13
_atom_site_aniso_U_12
C11 0.039(4) 0.047(3) 0.043(3) -0.001(2) 0.001(2) -0.001(3)
C12 0.057(4) 0.070(4) 0.061(4) -0.007(3) 0.002(3) -0.003(3)
C13 0.059(5) 0.055(4) 0.060(4) 0.001(3) 0.006(3) -0.003(3)
C14 0.050(4) 0.053(3) 0.054(3) -0.002(2) 0.003(3) 0.005(3)
C15 0.038(3) 0.034(3) 0.036(3) 0.0014(19) 0.007(2) 0.000(2)
C16 0.043(4) 0.041(3) 0.036(3) -0.002(2) 0.005(2) -0.001(2)
C17 0.043(4) 0.047(3) 0.049(3) 0.003(2) 0.002(2) 0.004(2)
C21 0.031(3) 0.046(3) 0.042(3) 0.004(2) 0.005(2) 0.000(2)
C22 0.049(4) 0.052(3) 0.065(4) 0.004(3) 0.003(3) 0.002(3)
C23 0.057(4) 0.060(4) 0.046(3) 0.008(3) 0.004(3) 0.001(3)
C24 0.053(4) 0.045(3) 0.039(3) 0.002(2) 0.003(2) 0.004(3)
C25 0.037(3) 0.040(3) 0.041(3) 0.001(2) 0.001(2) 0.000(2)
C26 0.034(3) 0.034(3) 0.034(3) 0.0053(19) 0.002(2) 0.003(2)
C27 0.049(4) 0.046(3) 0.043(3) -0.004(2) 0.002(2) 0.001(3)
C31 0.040(4) 0.036(3) 0.040(3) 0.0018(19) 0.001(2) 0.000(2)
C32 0.052(4) 0.049(3) 0.043(3) 0.005(2) -0.001(3) 0.004(3)
C33 0.060(5) 0.056(4) 0.049(3) 0.002(2) 0.006(3) 0.008(3)
C34 0.047(4) 0.054(3) 0.064(4) 0.004(3) 0.002(3) 0.007(3)
C35 0.046(4) 0.037(3) 0.045(3) 0.004(2) 0.002(3) 0.003(2)
C36 0.041(4) 0.029(3) 0.039(3) 0.0027(19) 0.005(2) 0.001(2)
C37 0.053(4) 0.057(4) 0.063(4) 0.004(3) 0.000(3) 0.004(3)
C41 0.041(4) 0.048(3) 0.051(3) 0.006(2) -0.001(3) 0.003(3)
C42 0.058(5) 0.066(4) 0.060(4) 0.009(3) 0.009(3) 0.011(3)
C43 0.036(4) 0.054(4) 0.059(3) 0.003(3) 0.003(3) -0.002(3)
C44 0.045(4) 0.063(4) 0.061(4) 0.003(3) 0.001(3) -0.007(3)
C45 0.048(4) 0.058(4) 0.042(3) 0.000(2) 0.000(3) 0.005(3)
C46 0.033(3) 0.048(3) 0.039(3) 0.005(2) -0.001(2) -0.003(3)
C47 0.049(4) 0.056(3) 0.054(3) 0.003(2) 0.003(3) 0.000(3)
C61 0.043(4) 0.044(3) 0.036(3) 0.005(2) 0.000(2) 0.000(2)
C62 0.043(4) 0.042(3) 0.047(3) 0.003(2) 0.006(3) 0.001(3)
C63 0.047(4) 0.058(4) 0.050(3) -0.001(2) -0.001(3) 0.002(3)
C64 0.047(4) 0.043(3) 0.040(3) 0.001(2) 0.004(2) -0.001(2)
C65 0.040(4) 0.046(3) 0.038(3) 0.000(2) 0.002(2) 0.002(3)
C66 0.029(3) 0.047(3) 0.037(3) 0.002(2) 0.002(2) -0.001(2)
C67 0.045(4) 0.047(3) 0.047(3) -0.003(2) 0.001(2) -0.001(3)
C51 0.056(4) 0.046(3) 0.042(3) -0.005(2) 0.006(3) 0.002(3)
C52 0.061(4) 0.063(4) 0.069(4) -0.006(3) -0.003(3) -0.005(3)
C53 0.059(4) 0.046(3) 0.048(3) 0.000(2) 0.000(3) -0.001(3)
C54 0.054(4) 0.039(3) 0.043(3) -0.003(2) 0.001(3) 0.002(3)
C55 0.047(4) 0.040(3) 0.039(3) -0.001(2) 0.002(2) 0.003(2)
C56 0.035(4) 0.038(3) 0.032(3) 0.000(2) 0.004(2) -0.002(2)
C57 0.053(4) 0.047(3) 0.054(3) 0.001(2) -0.003(3) 0.005(3)
C81 0.038(3) 0.040(3) 0.042(3) 0.003(2) 0.002(2) 0.002(2)
C82 0.041(4) 0.044(3) 0.042(3) 0.002(2) 0.001(2) 0.001(2)
C83 0.054(4) 0.050(3) 0.047(3) 0.002(2) 0.000(3) 0.000(3)
C84 0.057(4) 0.050(3) 0.049(3) -0.002(2) -0.006(3) 0.000(3)
C85 0.040(4) 0.047(3) 0.049(3) -0.001(2) -0.001(2) -0.002(2)
C86 0.030(3) 0.052(3) 0.049(3) 0.002(2) 0.000(2) 0.003(2)
C87 0.061(5) 0.063(4) 0.067(4) 0.001(3) -0.006(3) 0.000(3)
C71 0.052(4) 0.049(3) 0.052(4) -0.001(2) -0.002(3) -0.005(3)
C72 0.066(5) 0.053(4) 0.063(4) 0.001(3) -0.007(3) -0.006(3)
C73 0.066(5) 0.054(4) 0.063(4) -0.002(3) 0.002(3) 0.000(3)
C74 0.056(4) 0.049(3) 0.066(4) 0.001(3) -0.002(3) 0.000(3)
C75 0.056(4) 0.043(3) 0.052(3) 0.004(2) 0.000(3) -0.005(3)
C76 0.039(4) 0.040(3) 0.048(3) 0.004(2) 0.003(3) -0.002(2)
C77 0.057(4) 0.057(4) 0.056(3) 0.010(2) -0.002(3) 0.004(3)
O150 0.045(2) 0.048(2) 0.050(2) 0.0040(16) 0.0006(17) 0.0005(17)
O250 0.030(2) 0.0391(18) 0.0334(17) 0.0053(12) 0.0048(14) -0.0011(14)
O350 0.046(2) 0.060(2) 0.050(2) 0.0035(16) -0.0003(18) 0.002(2)
O450 0.044(3) 0.067(2) 0.052(2) 0.0104(16) 0.0010(17) -0.0007(18)
O650 0.043(3) 0.060(2) 0.044(2) 0.0065(15) 0.0011(16) 0.0001(17)
O550 0.052(3) 0.064(2) 0.047(2) 0.0036(17) -0.0001(18) 0.0040(19)
O850 0.039(2) 0.056(2) 0.041(2) 0.0075(14) 0.0026(16) -0.0003(16)
O750 0.056(3) 0.064(3) 0.062(3) 0.0049(18) 0.002(2) -0.004(2)
C251 0.039(4) 0.042(3) 0.036(3) 0.0034(19) 0.000(2) -0.001(2)
C252 0.037(4) 0.051(3) 0.038(3) 0.003(2) 0.002(2) -0.001(2)
C253 0.046(4) 0.056(3) 0.042(3) 0.003(2) 0.004(2) 0.000(3)
C451 0.044(4) 0.060(3) 0.050(3) 0.007(2) 0.005(3) 0.002(3)
C452 0.051(4) 0.057(3) 0.055(3) 0.003(2) 0.002(3) -0.002(3)
C453 0.051(4) 0.064(4) 0.055(3) 0.006(2) 0.002(3) -0.001(3)
C100 0.090(6) 0.100(6) 0.088(5) 0.008(4) 0.001(4) -0.020(5)
C200 0.085(5) 0.073(4) 0.071(4) 0.007(3) 0.012(3) 0.005(4)
C300 0.079(6) 0.079(5) 0.083(5) 0.006(3) 0.010(4) 0.012(4)
C400 0.091(6) 0.096(6) 0.100(6) 0.004(4) 0.001(4) -0.005(5)
C600 0.057(4) 0.070(4) 0.061(4) -0.004(3) 0.009(3) 0.000(3)
C500 0.081(5) 0.075(4) 0.073(4) 0.002(3) 0.006(4) -0.006(4)
C800 0.082(5) 0.062(4) 0.061(4) 0.000(3) 0.002(3) 0.006(3)
C700 0.089(6) 0.072(5) 0.099(5) 0.000(4) -0.002(4) 0.006(4)
C9 0.075(5) 0.064(4) 0.072(4) -0.001(3) -0.003(3) 0.006(3)
Cl91 0.118(2) 0.1153(17) 0.1125(16) 0.0054(12) -0.0017(13) -0.0094(13)
Cl92 0.133(2) 0.133(2) 0.1278(18) 0.0160(14) -0.0164(15) -0.0045(16)
Cl93 0.109(2) 0.145(2) 0.151(2) 0.0166(16) -0.0028(16) -0.0010(15)

loop_
_atom_type_symbol
_atom_type_description
_atom_type_scat_dispersion_real
_atom_type_scat_dispersion_imag
_atom_type_scat_source
C C 0.0033 0.0016 'International Tables Vol C Tables 4.2.6.8 and 6.1.1.4'
H H 0.0000 0.0000 'International Tables Vol C Tables 4.2.6.8 and 6.1.1.4'
N N 0.0061 0.0033 'International Tables Vol C Tables 4.2.6.8 and 6.1.1.4'
O O 0.0106 0.0060 'International Tables Vol C Tables 4.2.6.8 and 6.1.1.4'
Cl Cl 0.1484 0.1585 'International Tables Vol C Tables 4.2.6.8 and 6.1.1.4'

loop_
_geom_angle_atom_site_label_1
_geom_angle_atom_site_label_2
_geom_angle_atom_site_label_3
_geom_angle
C16 C11 C12 119.4(5)
C16 C11 C47 120.7(4)
C12 C11 C47 119.9(5)
C11 C12 C13 120.3(6)
C14 C13 C12 118.5(5)
C14 C13 C100 121.7(5)
C12 C13 C100 119.5(6)
C13 C14 C15 122.6(5)
C14 C15 C16 117.7(5)
C14 C15 C17 119.7(4)
C16 C15 C17 122.6(4)
C11 C16 O150 121.0(4)
C11 C16 C15 121.5(4)
O150 C16 C15 117.5(5)
C21 C17 C15 111.5(4)
C22 C21 C26 117.6(4)
C22 C21 C17 120.0(5)
C26 C21 C17 122.2(4)
C21 C22 C23 123.9(5)
C24 C23 C22 116.8(4)
C24 C23 C200 120.7(5)
C22 C23 C200 122.4(5)
C23 C24 C25 122.9(4)
C26 C25 C24 115.8(4)
C26 C25 C27 123.5(4)
C24 C25 C27 120.4(4)
C25 C26 O250 117.8(4)
C25 C26 C21 122.7(4)
O250 C26 C21 119.4(4)
C25 C27 C31 111.4(4)
C36 C31 C32 120.6(5)
C36 C31 C27 120.8(4)
C32 C31 C27 118.6(4)
C31 C32 C33 122.0(4)
C34 C33 C32 115.0(5)
C34 C33 C300 123.3(6)
C32 C33 C300 121.7(5)
C35 C34 C33 124.5(5)
C34 C35 C36 116.6(4)
C34 C35 C37 120.2(5)
C36 C35 C37 123.2(4)
C31 C36 O350 120.8(5)
C31 C36 C35 121.2(4)
O350 C36 C35 118.1(4)
C35 C37 C41 111.2(4)
C46 C41 C42 117.8(5)
C46 C41 C37 123.3(5)
C42 C41 C37 118.2(5)
C41 C42 C43 123.3(5)
C44 C43 C42 116.1(5)
C44 C43 C400 124.7(6)
C42 C43 C400 118.7(6)
C43 C44 C45 124.5(5)
C44 C45 C46 115.0(5)
C44 C45 C47 122.7(5)
C46 C45 C47 122.2(5)
C41 C46 O450 121.1(5)
C41 C46 C45 122.9(5)
O450 C46 C45 116.0(4)
C45 C47 C11 110.0(4)
C62 C61 C66 120.0
C62 C61 C77 117.0(3)
C66 C61 C77 122.5(3)
C61 C62 C63 120.0
C64 C63 C62 120.0
C64 C63 C600 120.6(3)
C62 C63 C600 119.4(3)
C65 C64 C63 120.0
C64 C65 C66 120.0
C64 C65 C67 119.6(3)
C66 C65 C67 120.3(3)
C65 C66 C61 120.0
C65 C66 O650 119.4(2)
C61 C66 O650 120.6(2)
C51 C67 C65 110.8(4)
C56 C51 C52 118.9(5)
C56 C51 C67 122.7(5)
C52 C51 C67 118.1(5)
C53 C52 C51 120.6(6)
C54 C53 C52 115.9(5)
C54 C53 C500 125.2(5)
C52 C53 C500 118.9(6)
C55 C54 C53 123.4(5)
C54 C55 C56 119.0(5)
C54 C55 C57 119.6(5)
C56 C55 C57 121.1(4)
C51 C56 C55 122.0(5)
C51 C56 O550 120.3(4)
C55 C56 O550 117.6(5)
C81 C57 C55 113.1(4)
C82 C81 C86 116.4(4)
C82 C81 C57 120.5(4)
C86 C81 C57 122.9(4)
C83 C82 C81 124.1(5)
C82 C83 C84 116.8(5)
C82 C83 C800 121.9(5)
C84 C83 C800 121.3(5)
C83 C84 C85 122.8(5)
C86 C85 C84 117.6(5)
C86 C85 C87 123.8(5)
C84 C85 C87 118.4(5)
C85 C86 O850 119.1(4)
C85 C86 C81 121.9(5)
O850 C86 C81 118.9(4)
C85 C87 C71 114.0(5)
C76 C71 C72 120.1(6)
C76 C71 C87 120.5(5)
C72 C71 C87 119.2(5)
C71 C72 C73 124.3(5)
C74 C73 C72 113.3(5)
C74 C73 C700 126.5(6)
C72 C73 C700 120.1(5)
C75 C74 C73 126.6(6)
C74 C75 C76 117.2(5)
C74 C75 C77 121.8(5)
C76 C75 C77 121.0(5)
O750 C76 C71 124.0(5)
O750 C76 C75 117.6(4)
C71 C76 C75 118.4(5)
C61 C77 C75 112.7(4)
C26 O250 C251 113.6(3)
C451 O450 C46 114.5(4)
C66 O650 C253 115.8(3)
C86 O850 C453 115.5(4)
C252 C251 O250 107.9(4)
C251 C252 C253 111.5(4)
O650 C253 C252 109.6(4)
O450 C451 C452 107.1(4)
C451 C452 C453 110.9(4)
O850 C453 C452 106.2(4)
C101 C100 C102 102.3(8)
C101 C100 C13 109.1(7)
C102 C100 C13 111.2(7)
C101 C100 C103 116.0(8)
C102 C100 C103 109.7(7)
C13 C100 C103 108.4(7)
C23 C200 C201 111.3(6)
C23 C200 C202 112.5(6)
C201 C200 C202 111.4(8)
C23 C200 C203 106.9(7)
C201 C200 C203 109.6(8)
C202 C200 C203 104.7(7)
C301 C300 C303 120.7(9)
C301 C300 C302 106.9(10)
C303 C300 C302 97.0(9)
C301 C300 C33 113.5(8)
C303 C300 C33 110.8(7)
C302 C300 C33 105.4(8)
C43 C400 C401 121.3(9)
C43 C400 C402 111.3(8)
C401 C400 C402 100.4(10)
C43 C400 C403 111.2(10)
C401 C400 C403 105.4(11)
C402 C400 C403 105.8(11)
C602 C600 C603 122.1(8)
C602 C600 C63 109.7(6)
C603 C600 C63 111.8(6)
C602 C600 C601 103.0(7)
C603 C600 C601 103.1(7)
C63 C600 C601 105.2(6)
C501 C500 C53 112.0(7)
C501 C500 C503 106.4(7)
C53 C500 C503 113.3(6)
C501 C500 C502 114.1(7)
C53 C500 C502 106.1(7)
C503 C500 C502 104.8(8)
C801 C800 C803 110.7(7)
C801 C800 C83 113.6(6)
C803 C800 C83 110.3(6)
C801 C800 C802 107.3(8)
C803 C800 C802 104.5(8)
C83 C800 C802 109.9(8)
C703 C700 C73 110.4(7)
C703 C700 C702 114.3(8)
C73 C700 C702 109.6(6)
C703 C700 C701 107.3(8)
C73 C700 C701 110.9(7)
C702 C700 C701 104.2(8)
Cl91 C9 Cl92 113.7(4)
Cl91 C9 Cl93 111.4(4)
Cl92 C9 Cl93 111.2(4)
Cl81 C8 Cl82 113.8(5)
Cl81 C8 Cl83 109.5(5)
Cl82 C8 Cl83 113.2(6)
Cl71 C7 Cl73 103.7(7)
Cl71 C7 Cl72 102.8(7)
Cl73 C7 Cl72 125.2(8)
Cl63 C6 Cl61 138.7(8)
Cl63 C6 Cl62 91.6(7)
Cl61 C6 Cl62 91.5(6)
Cl51 C5 Cl52 109.6(9)
Cl51 C5 Cl53 120.7(10)
Cl52 C5 Cl53 104.1(8)

loop_
_geom_bond_atom_site_label_1
_geom_bond_atom_site_label_2
_geom_bond_distance
C11 C16 1.351(7)
C11 C12 1.405(8)
C11 C47 1.568(7)
C12 C13 1.411(8)
C13 C14 1.349(8)
C13 C100 1.541(8)
C14 C15 1.397(7)
C15 C16 1.406(7)
C15 C17 1.548(7)
C16 O150 1.393(6)
C17 C21 1.508(6)
C21 C22 1.340(7)
C21 C26 1.409(7)
C22 C23 1.426(7)
C23 C24 1.353(7)
C23 C200 1.531(7)
C24 C25 1.448(6)
C25 C26 1.393(6)
C25 C27 1.503(7)
C26 O250 1.407(5)
C27 C31 1.548(7)
C31 C36 1.363(7)
C31 C32 1.376(7)
C32 C33 1.408(8)
C33 C34 1.402(7)
C33 C300 1.555(8)
C34 C35 1.393(7)
C35 C36 1.401(7)
C35 C37 1.490(7)
C36 O350 1.384(6)
C37 C41 1.545(7)
C41 C46 1.338(7)
C41 C42 1.400(8)
C42 C43 1.402(8)
C43 C44 1.347(7)
C43 C400 1.480(10)
C44 C45 1.419(8)
C45 C46 1.435(7)
C45 C47 1.506(7)
C46 O450 1.416(6)
C61 C62 1.3900
C61 C66 1.3900
C61 C77 1.527(6)
C62 C63 1.3900
C63 C64 1.3900
C63 C600 1.569(6)
C64 C65 1.3900
C65 C66 1.3900
C65 C67 1.534(5)
C66 O650 1.392(4)
C67 C51 1.532(7)
C51 C56 1.349(7)
C51 C52 1.441(8)
C52 C53 1.415(8)
C53 C54 1.405(8)
C53 C500 1.504(8)
C54 C55 1.370(7)
C55 C56 1.382(6)
C55 C57 1.522(8)
C56 O550 1.394(6)
C57 C81 1.513(7)
C81 C82 1.391(7)
C81 C86 1.414(7)
C82 C83 1.366(7)
C83 C84 1.375(7)
C83 C800 1.543(7)
C84 C85 1.413(7)
C85 C86 1.362(7)
C85 C87 1.482(8)
C86 O850 1.397(6)
C87 C71 1.540(8)
C71 C76 1.359(7)
C71 C72 1.371(8)
C72 C73 1.396(8)
C73 C74 1.376(8)
C73 C700 1.510(9)
C74 C75 1.348(7)
C75 C76 1.454(8)
C75 C77 1.530(8)
C76 O750 1.331(6)
O250 C251 1.478(6)
O450 C451 1.408(6)
O650 C253 1.410(6)
O850 C453 1.413(6)
C251 C252 1.477(6)
C252 C253 1.477(7)
C451 C452 1.540(8)
C452 C453 1.541(7)
C100 C101 1.531(11)
C100 C102 1.539(10)
C100 C103 1.556(10)
C200 C201 1.532(10)
C200 C202 1.538(10)
C200 C203 1.585(11)
C300 C301 1.441(14)
C300 C303 1.446(14)
C300 C302 1.446(14)
C400 C401 1.490(16)
C400 C402 1.496(14)
C400 C403 1.502(18)
C600 C602 1.507(9)
C600 C603 1.512(10)
C600 C601 1.602(10)
C500 C501 1.470(11)
C500 C503 1.509(10)
C500 C502 1.566(14)
C800 C801 1.509(9)
C800 C803 1.534(11)
C800 C802 1.577(12)
C700 C703 1.489(12)
C700 C702 1.530(12)
C700 C701 1.648(14)
C9 Cl91 1.698(7)
C9 Cl92 1.722(7)
C9 Cl93 1.776(8)
C8 Cl81 1.669(10)
C8 Cl82 1.679(10)
C8 Cl83 1.754(10)
C7 Cl71 1.720(12)
C7 Cl73 1.740(13)
C7 Cl72 1.781(14)
C6 Cl63 1.730(14)
C6 Cl61 1.786(14)
C6 Cl62 1.791(13)
C5 Cl51 1.702(14)
C5 Cl52 1.751(13)
C5 Cl53 1.756(13)

loop_
_geom_torsion_atom_site_label_1
_geom_torsion_atom_site_label_2
_geom_torsion_atom_site_label_3
_geom_torsion_atom_site_label_4
_geom_torsion
C16 C11 C12 C13 -2.3(8)
C47 C11 C12 C13 179.2(4)
C11 C12 C13 C14 3.5(8)
C11 C12 C13 C100 176.8(5)
C12 C13 C14 C15 -3.5(8)
C100 C13 C14 C15 -176.6(5)
C13 C14 C15 C16 2.1(7)
C13 C14 C15 C17 -176.5(5)
C12 C11 C16 O150 -177.4(4)
C47 C11 C16 O150 1.1(7)
C12 C11 C16 C15 0.9(7)
C47 C11 C16 C15 179.4(4)
C14 C15 C16 C11 -0.8(7)
C17 C15 C16 C11 177.9(4)
C14 C15 C16 O150 177.6(4)
C17 C15 C16 O150 -3.8(6)
C14 C15 C17 C21 87.9(5)
C16 C15 C17 C21 -90.7(5)
C15 C17 C21 C22 -84.6(6)
C15 C17 C21 C26 91.3(5)
C26 C21 C22 C23 -4.1(8)
C17 C21 C22 C23 172.0(5)
C21 C22 C23 C24 1.0(8)
C21 C22 C23 C200 -175.6(5)
C22 C23 C24 C25 1.7(8)
C200 C23 C24 C25 178.3(5)
C23 C24 C25 C26 -1.0(7)
C23 C24 C25 C27 -174.5(5)
C24 C25 C26 O250 -178.8(4)
C27 C25 C26 O250 -5.5(7)
C24 C25 C26 C21 -2.4(7)
C27 C25 C26 C21 171.0(5)
C22 C21 C26 C25 4.8(7)
C17 C21 C26 C25 -171.1(4)
C22 C21 C26 O250 -178.8(4)
C17 C21 C26 O250 5.3(7)
C26 C25 C27 C31 -90.6(6)
C24 C25 C27 C31 82.4(5)
C25 C27 C31 C36 93.5(5)
C25 C27 C31 C32 -85.7(5)
C36 C31 C32 C33 -1.6(7)
C27 C31 C32 C33 177.6(4)
C31 C32 C33 C34 1.8(7)
C31 C32 C33 C300 -177.3(5)
C32 C33 C34 C35 -1.4(8)
C300 C33 C34 C35 177.7(5)
C33 C34 C35 C36 0.7(8)
C33 C34 C35 C37 -178.7(5)
C32 C31 C36 O350 -178.6(4)
C27 C31 C36 O350 2.3(6)
C32 C31 C36 C35 0.8(7)
C27 C31 C36 C35 -178.4(4)
C34 C35 C36 C31 -0.4(7)
C37 C35 C36 C31 179.0(4)
C34 C35 C36 O350 179.0(4)
C37 C35 C36 O350 -1.6(7)
C34 C35 C37 C41 85.8(6)
C36 C35 C37 C41 -93.6(6)
C35 C37 C41 C46 88.7(6)
C35 C37 C41 C42 -81.2(6)
C46 C41 C42 C43 2.4(8)
C37 C41 C42 C43 172.9(5)
C41 C42 C43 C44 -6.0(8)
C41 C42 C43 C400 -178.5(5)
C42 C43 C44 C45 5.5(8)
C400 C43 C44 C45 177.5(6)
C43 C44 C45 C46 -1.5(8)
C43 C44 C45 C47 -177.6(5)
C42 C41 C46 O450 -178.6(4)
C37 C41 C46 O450 11.4(7)
C42 C41 C46 C45 2.1(7)
C37 C41 C46 C45 -167.9(4)
C44 C45 C46 C41 -2.6(7)
C47 C45 C46 C41 173.6(5)
C44 C45 C46 O450 178.1(4)
C47 C45 C46 O450 -5.8(7)
C44 C45 C47 C11 81.9(6)
C46 C45 C47 C11 -94.0(6)
C16 C11 C47 C45 93.5(6)
C12 C11 C47 C45 -88.0(6)
C66 C61 C62 C63 0.0
C77 C61 C62 C63 -171.5(3)
C61 C62 C63 C64 0.0
C61 C62 C63 C600 -179.4(4)
C62 C63 C64 C65 0.0
C600 C63 C64 C65 179.4(4)
C63 C64 C65 C66 0.0
C63 C64 C65 C67 176.6(3)
C64 C65 C66 C61 0.0
C67 C65 C66 C61 -176.5(3)
C64 C65 C66 O650 -178.5(3)
C67 C65 C66 O650 5.0(3)
C62 C61 C66 C65 0.0
C77 C61 C66 C65 171.0(3)
C62 C61 C66 O650 178.4(3)
C77 C61 C66 O650 -10.5(4)
C64 C65 C67 C51 -84.2(4)
C66 C65 C67 C51 92.4(4)
C65 C67 C51 C56 -88.0(5)
C65 C67 C51 C52 86.3(5)
C56 C51 C52 C53 -2.5(7)
C67 C51 C52 C53 -176.9(4)
C51 C52 C53 C54 0.8(7)
C51 C52 C53 C500 179.4(5)
C52 C53 C54 C55 -0.3(7)
C500 C53 C54 C55 -178.9(5)
C53 C54 C55 C56 1.5(7)
C53 C54 C55 C57 175.5(4)
C52 C51 C56 C55 3.7(7)
C67 C51 C56 C55 177.9(4)
C52 C51 C56 O550 -178.1(4)
C67 C51 C56 O550 -3.9(7)
C54 C55 C56 C51 -3.3(7)
C57 C55 C56 C51 -177.2(4)
C54 C55 C56 O550 178.5(4)
C57 C55 C56 O550 4.6(6)
C54 C55 C57 C81 -82.8(6)
C56 C55 C57 C81 91.1(5)
C55 C57 C81 C82 79.2(6)
C55 C57 C81 C86 -95.9(6)
C86 C81 C82 C83 2.2(8)
C57 C81 C82 C83 -173.2(5)
C81 C82 C83 C84 0.2(8)
C81 C82 C83 C800 179.3(5)
C82 C83 C84 C85 0.0(8)
C800 C83 C84 C85 -179.1(5)
C83 C84 C85 C86 -2.7(8)
C83 C84 C85 C87 173.7(5)
C84 C85 C86 O850 -178.2(4)
C87 C85 C86 O850 5.6(8)
C84 C85 C86 C81 5.3(7)
C87 C85 C86 C81 -170.9(5)
C82 C81 C86 C85 -5.1(7)
C57 C81 C86 C85 170.2(5)
C82 C81 C86 O850 178.4(4)
C57 C81 C86 O850 -6.3(7)
C86 C85 C87 C71 90.2(7)
C84 C85 C87 C71 -86.0(6)
C85 C87 C71 C76 -87.6(6)
C85 C87 C71 C72 88.4(6)
C76 C71 C72 C73 1.0(8)
C87 C71 C72 C73 -175.1(5)
C71 C72 C73 C74 0.1(8)
C71 C72 C73 C700 176.4(5)
C72 C73 C74 C75 0.4(8)
C700 C73 C74 C75 -175.5(6)
C73 C74 C75 C76 -1.9(8)
C73 C74 C75 C77 175.6(5)
C72 C71 C76 O750 179.5(5)
C87 C71 C76 O750 -4.6(8)
C72 C71 C76 C75 -2.5(7)
C87 C71 C76 C75 173.5(5)
C74 C75 C76 O750 -178.9(4)
C77 C75 C76 O750 3.5(7)
C74 C75 C76 C71 2.9(7)
C77 C75 C76 C71 -174.7(5)
C62 C61 C77 C75 79.5(5)
C66 C61 C77 C75 -91.8(5)
C74 C75 C77 C61 -84.3(6)
C76 C75 C77 C61 93.2(6)
C25 C26 O250 C251 -96.1(5)
C21 C26 O250 C251 87.3(5)
C41 C46 O450 C451 94.8(5)
C45 C46 O450 C451 -85.8(5)
C65 C66 O650 C253 94.6(4)
C61 C66 O650 C253 -83.8(4)
C85 C86 O850 C453 96.9(5)
C81 C86 O850 C453 -86.4(5)
C26 O250 C251 C252 -170.4(4)
O250 C251 C252 C253 179.3(4)
C66 O650 C253 C252 170.7(4)
C251 C252 C253 O650 -175.6(4)
C46 O450 C451 C452 167.0(4)
O450 C451 C452 C453 -174.8(4)
C86 O850 C453 C452 -179.3(4)
C451 C452 C453 O850 -179.4(4)
C14 C13 C100 C101 73.7(9)
C12 C13 C100 C101 -99.3(8)
C14 C13 C100 C102 -38.4(9)
C12 C13 C100 C102 148.5(7)
C14 C13 C100 C103 -159.2(6)
C12 C13 C100 C103 27.8(8)
C24 C23 C200 C201 160.0(7)
C22 C23 C200 C201 -23.5(9)
C24 C23 C200 C202 34.1(9)
C22 C23 C200 C202 -149.4(7)
C24 C23 C200 C203 -80.3(8)
C22 C23 C200 C203 96.2(8)
C34 C33 C300 C301 -137.4(8)
C32 C33 C300 C301 41.7(10)
C34 C33 C300 C303 2.0(10)
C32 C33 C300 C303 -178.9(7)
C34 C33 C300 C302 105.9(9)
C32 C33 C300 C302 -75.0(9)
C44 C43 C400 C401 -110.4(11)
C42 C43 C400 C401 61.4(11)
C44 C43 C400 C402 132.0(8)
C42 C43 C400 C402 -56.2(10)
C44 C43 C400 C403 14.3(12)
C42 C43 C400 C403 -173.9(9)
C64 C63 C600 C602 115.5(6)
C62 C63 C600 C602 -65.1(6)
C64 C63 C600 C603 -23.2(7)
C62 C63 C600 C603 156.2(6)
C64 C63 C600 C601 -134.4(5)
C62 C63 C600 C601 45.0(6)
C54 C53 C500 C501 -4.4(9)
C52 C53 C500 C501 177.1(6)
C54 C53 C500 C503 -124.8(7)
C52 C53 C500 C503 56.7(8)
C54 C53 C500 C502 120.7(7)
C52 C53 C500 C502 -57.8(8)
C82 C83 C800 C801 -152.5(7)
C84 C83 C800 C801 26.5(9)
C82 C83 C800 C803 -27.6(9)
C84 C83 C800 C803 151.5(7)
C82 C83 C800 C802 87.2(9)
C84 C83 C800 C802 -93.7(9)
C74 C73 C700 C703 -116.0(8)
C72 C73 C700 C703 68.3(8)
C74 C73 C700 C702 10.8(9)
C72 C73 C700 C702 -164.9(6)
C74 C73 C700 C701 125.2(8)
C72 C73 C700 C701 -50.5(9)
